data_2010949
loop_
_publ_author_name
'Weinig, Hans-Georg'
'Koert, Ulrich'
'Ziemer, Burkhard'

_publ_section_title
;
 (1<i>R</i>*,2<i>R</i>*)-1,2-(2,3-Dimethoxybutane-2,3-dioxy)cyclohexane
;
_journal_issue 5
_journal_name_full 'Acta Crystallographica Section C'
_journal_page_first e218
_journal_page_last e218
_journal_paper_doi 10.1107/S0108270100005485
_journal_volume 56
_journal_year 2000
_chemical_formula_sum 'C12 H22 O4'
_chemical_formula_weight 230.30
_chemical_melting_point 350.0(10)
_chemical_name_systematic
;
(1R^*^,2R^*^)-1,2-o-(2',3'-dimethoxybutane-2',3'-diyl)-cyclohexane
;
_space_group_IT_number 2
_symmetry_cell_setting triclinic
_symmetry_space_group_name_Hall '-P 1'
_symmetry_space_group_name_H-M 'P -1'
_audit_creation_method SHELXL-97
_cell_angle_alpha 68.794(12)
_cell_angle_beta 67.620(9)
_cell_angle_gamma 67.565(10)
_cell_formula_units_Z 2
_cell_length_a 8.2971(11)
_cell_length_b 9.4297(14)
_cell_length_c 9.6480(13)
_cell_measurement_reflns_used 55
_cell_measurement_temperature 180(2)
_cell_measurement_theta_max 17.6
_cell_measurement_theta_min 15.1
_cell_volume 624.14(16)
_computing_cell_refinement STADI4-1.06
_computing_data_collection 'STADI4-1.06 (Stoe & Cie, 1997)'
_computing_data_reduction 'XRED-1.07 (Stoe & Cie, 1997)'
_computing_molecular_graphics 'XSTEP-2.18 (Stoe, 1997)'
_computing_publication_material SHELXL97
_computing_structure_refinement 'SHELXL97 (Sheldrick, 1997)'
_computing_structure_solution 'SHELXS97 (Sheldrick, 1990)'
_diffrn_ambient_temperature 180(2)
_diffrn_measured_fraction_theta_full .999
_diffrn_measured_fraction_theta_max .999
_diffrn_measurement_device 'Stoe STADI-4'
_diffrn_measurement_method '2\q/\w scan [ratio = 0.5, width (\w) = 1.7-1.82\%]'
_diffrn_radiation_monochromator 'planar graphite'
_diffrn_radiation_source 'fine-focus sealed X-ray tube'
_diffrn_radiation_type MoK\a
_diffrn_radiation_wavelength .71073
_diffrn_reflns_av_R_equivalents .015
_diffrn_reflns_av_sigmaI/netI .0097
_diffrn_reflns_limit_h_max 10
_diffrn_reflns_limit_h_min -9
_diffrn_reflns_limit_k_max 11
_diffrn_reflns_limit_k_min -10
_diffrn_reflns_limit_l_max 11
_diffrn_reflns_limit_l_min -9
_diffrn_reflns_number 2961
_diffrn_reflns_theta_full 26.04
_diffrn_reflns_theta_max 26.04
_diffrn_reflns_theta_min 2.36
_diffrn_standards_decay_% 3.0
_diffrn_standards_interval_time 120
_diffrn_standards_number 3
_exptl_absorpt_coefficient_mu .090
_exptl_absorpt_correction_type none
_exptl_crystal_colour colorless
_exptl_crystal_density_diffrn 1.225
_exptl_crystal_density_method 'not measured'
_exptl_crystal_description block
_exptl_crystal_F_000 252
_exptl_crystal_size_max .82
_exptl_crystal_size_mid .78
_exptl_crystal_size_min .50
_refine_diff_density_max .267
_refine_diff_density_min -.184
_refine_ls_extinction_coef .022(5)
_refine_ls_extinction_method SHELXL97
_refine_ls_goodness_of_fit_ref 1.070
_refine_ls_hydrogen_treatment refall
_refine_ls_matrix_type full
_refine_ls_number_parameters 234
_refine_ls_number_reflns 2467
_refine_ls_number_restraints 0
_refine_ls_restrained_S_all 1.070
_refine_ls_R_factor_all .045
_refine_ls_R_factor_gt .039
_refine_ls_shift/su_max .006
_refine_ls_shift/su_mean .001
_refine_ls_structure_factor_coef Fsqd
_refine_ls_weighting_details 'calc w = 1/[\s^2^(Fo^2^)+(0.0528P)^2^+0.2295P] where P = (Fo^2^+2Fc^2^)/3'
_refine_ls_weighting_scheme calc
_refine_ls_wR_factor_ref .112
_reflns_number_gt 2176
_reflns_number_total 2467
_reflns_threshold_expression I>2\s(I)
_cod_data_source_file qa0268.cif
_cod_data_source_block I
_cod_depositor_comments
;
The following automatic conversions were performed:
'_symmetry_cell_setting' value 'Triclinic' changed to 'triclinic'
according to '/home/saulius/struct/CIF-dictionaries/cif_core.dic'
dictionary named 'cif_core.dic' version 2.4.1 from 2010-06-29.

Automatic conversion script
Id: cif_fix_enum 1527 2010-12-29 10:47:43Z saulius 

The following automatic conversions were performed:

'_symmetry_cell_setting' value 'Triclinic' changed to 'triclinic'
according to /home/saulius/struct/CIF-dictionaries/cif_core.dic
dictionary named 'cif_core.dic' version 2.4.1 from 2010-06-29.

Automatic conversion script
Id: cif_fix_values 1715 2011-07-08 13:25:40Z adriana 
;
_cod_original_cell_volume 624.14(15)
_cod_database_code 2010949
_cod_database_fobs_code 2010949

loop_
_symmetry_equiv_pos_as_xyz
'x, y, z'
'-x, -y, -z'

loop_
_atom_site_label
_atom_site_fract_x
_atom_site_fract_y
_atom_site_fract_z
_atom_site_U_iso_or_equiv
_atom_site_adp_type
_atom_site_calc_flag
_atom_site_refinement_flags
_atom_site_occupancy
_atom_site_disorder_assembly
_atom_site_disorder_group
_atom_site_type_symbol
C1 .60009(17) .47200(15) .72114(15) .0251(3) Uani d . 1 . . C
H1 .645(2) .4762(18) .8041(18) .029(4) Uiso d . 1 . . H
C1' .8099(2) -.01679(17) .86960(19) .0380(4) Uani d . 1 . . C
H1'A .853(3) .003(2) .938(2) .050(5) Uiso d . 1 . . H
H1'B .909(3) -.084(2) .803(2) .054(5) Uiso d . 1 . . H
H1'C .718(2) -.075(2) .932(2) .043(5) Uiso d . 1 . . H
C2 .47140(17) .37017(14) .79952(15) .0242(3) Uani d . 1 . . C
H2 .431(2) .3631(18) .7171(18) .029(4) Uiso d . 1 . . H
C2' .72177(17) .13813(15) .76996(15) .0262(3) Uani d . 1 . . C
C3 .31021(18) .44122(16) .92046(16) .0278(3) Uani d . 1 . . C
H3A .352(2) .439(2) 1.004(2) .040(4) Uiso d . 1 . . H
H3B .227(2) .374(2) .969(2) .044(5) Uiso d . 1 . . H
C3' .85113(17) .24645(15) .67481(15) .0252(3) Uani d . 1 . . C
C4 .21271(19) .61037(17) .84570(19) .0355(3) Uani d . 1 . . C
H4A .162(2) .608(2) .766(2) .045(5) Uiso d . 1 . . H
H4B .110(2) .660(2) .927(2) .041(4) Uiso d . 1 . . H
C4' .9990(2) .18660(18) .53985(18) .0344(3) Uani d . 1 . . C
H4'A .946(3) .176(2) .472(2) .049(5) Uiso d . 1 . . H
H4'B 1.080(3) .082(2) .577(2) .047(5) Uiso d . 1 . . H
H4'C 1.070(2) .263(2) .481(2) .044(5) Uiso d . 1 . . H
C5 .3423(2) .71339(17) .76111(19) .0360(4) Uani d . 1 . . C
H5A .381(3) .728(2) .840(2) .049(5) Uiso d . 1 . . H
H5B .278(3) .821(2) .709(2) .047(5) Uiso d . 1 . . H
C5' .5535(3) .0188(2) .7111(2) .0439(4) Uani d . 1 . . C
H5'A .523(3) .022(3) .625(3) .064(6) Uiso d . 1 . . H
H5'B .448(3) .052(3) .793(3) .067(6) Uiso d . 1 . . H
H5'C .614(3) -.092(3) .748(3) .071(7) Uiso d . 1 . . H
C6 .50763(19) .63825(15) .64266(17) .0304(3) Uani d . 1 . . C
H6A .469(2) .635(2) .560(2) .046(5) Uiso d . 1 . . H
H6B .593(3) .702(2) .595(2) .047(5) Uiso d . 1 . . H
C6' 1.0362(3) .3518(3) .7292(2) .0485(5) Uani d . 1 . . C
H6'A 1.071(3) .344(3) .818(3) .077(7) Uiso d . 1 . . H
H6'B .991(5) .454(4) .668(4) .126(12) Uiso d . 1 . . H
H6'C 1.142(4) .308(4) .658(4) .116(11) Uiso d . 1 . . H
O1 .75297(12) .40139(10) .60799(10) .0246(2) Uani d . 1 . . O
O2 .56530(12) .21424(10) .87387(10) .0250(2) Uani d . 1 . . O
O3 .67270(13) .11562(11) .65535(11) .0314(3) Uani d . 1 . . O
O4 .92169(12) .25083(12) .78523(11) .0322(3) Uani d . 1 . . O

loop_
_atom_site_aniso_label
_atom_site_aniso_U_11
_atom_site_aniso_U_22
_atom_site_aniso_U_33
_atom_site_aniso_U_12
_atom_site_aniso_U_13
_atom_site_aniso_U_23
C1 .0233(6) .0241(6) .0261(7) -.0085(5) -.0023(5) -.0075(5)
C1' .0339(8) .0253(7) .0405(9) -.0065(6) -.0058(7) .0006(6)
C2 .0239(6) .0232(6) .0254(6) -.0084(5) -.0061(5) -.0050(5)
C2' .0249(6) .0224(6) .0276(6) -.0077(5) -.0029(5) -.0059(5)
C3 .0233(6) .0297(7) .0276(7) -.0091(5) -.0026(5) -.0073(5)
C3' .0226(6) .0228(6) .0270(6) -.0071(5) -.0048(5) -.0043(5)
C4 .0244(7) .0320(7) .0420(8) -.0047(6) -.0032(6) -.0102(6)
C4' .0286(7) .0294(7) .0350(8) -.0071(6) .0014(6) -.0092(6)
C5 .0311(7) .0245(7) .0452(9) -.0041(6) -.0057(6) -.0100(6)
C5' .0487(10) .0423(9) .0499(10) -.0275(8) -.0057(8) -.0150(8)
C6 .0298(7) .0218(6) .0335(7) -.0090(5) -.0038(6) -.0041(5)
C6' .0404(9) .0690(12) .0474(10) -.0360(9) -.0091(8) -.0088(9)
O1 .0233(5) .0213(4) .0241(5) -.0075(4) -.0016(4) -.0043(3)
O2 .0236(5) .0221(5) .0244(5) -.0082(4) -.0028(4) -.0027(3)
O3 .0356(5) .0280(5) .0333(5) -.0153(4) -.0037(4) -.0104(4)
O4 .0261(5) .0389(6) .0326(5) -.0151(4) -.0081(4) -.0039(4)

loop_
_atom_type_symbol
_atom_type_description
_atom_type_scat_dispersion_real
_atom_type_scat_dispersion_imag
_atom_type_scat_source
C C .0033 .0016 'International Tables Vol C Tables 4.2.6.8 and 6.1.1.4'
H H .0000 .0000 'International Tables Vol C Tables 4.2.6.8 and 6.1.1.4'
O O .0106 .0060 'International Tables Vol C Tables 4.2.6.8 and 6.1.1.4'

loop_
_geom_angle_atom_site_label_1
_geom_angle_atom_site_label_2
_geom_angle_atom_site_label_3
_geom_angle
O1 C1 C2 109.59(10)
O1 C1 C6 109.33(10)
C2 C1 C6 111.55(11)
O1 C1 H1 109.1(9)
C2 C1 H1 107.7(8)
C6 C1 H1 109.5(8)
C2' C1' H1'A 110.5(11)
C2' C1' H1'B 109.8(11)
H1'A C1' H1'B 112.0(16)
C2' C1' H1'C 108.6(10)
H1'A C1' H1'C 108.7(15)
H1'B C1' H1'C 107.1(15)
O2 C2 C1 109.30(10)
O2 C2 C3 108.91(10)
C1 C2 C3 110.58(10)
O2 C2 H2 109.7(9)
C1 C2 H2 107.6(9)
C3 C2 H2 110.7(9)
O3 C2' O2 110.65(10)
O3 C2' C1' 112.69(11)
O2 C2' C1' 105.78(11)
O3 C2' C3' 103.88(10)
O2 C2' C3' 111.00(10)
C1' C2' C3' 112.99(11)
C2 C3 C4 110.03(11)
C2 C3 H3A 109.5(10)
C4 C3 H3A 111.4(10)
C2 C3 H3B 109.3(10)
C4 C3 H3B 110.7(10)
H3A C3 H3B 105.8(14)
O4 C3' O1 110.65(10)
O4 C3' C4' 112.66(11)
O1 C3' C4' 105.54(10)
O4 C3' C2' 104.33(10)
O1 C3' C2' 110.76(10)
C4' C3' C2' 113.01(11)
C5 C4 C3 111.48(12)
C5 C4 H4A 107.1(10)
C3 C4 H4A 109.8(10)
C5 C4 H4B 109.0(10)
C3 C4 H4B 110.1(10)
H4A C4 H4B 109.4(14)
C3' C4' H4'A 110.2(11)
C3' C4' H4'B 110.9(10)
H4'A C4' H4'B 108.1(15)
C3' C4' H4'C 109.0(10)
H4'A C4' H4'C 108.9(15)
H4'B C4' H4'C 109.7(14)
C4 C5 C6 111.41(12)
C4 C5 H5A 108.0(11)
C6 C5 H5A 110.6(11)
C4 C5 H5B 110.2(11)
C6 C5 H5B 110.1(11)
H5A C5 H5B 106.5(15)
O3 C5' H5'A 106.9(13)
O3 C5' H5'B 112.2(13)
H5'A C5' H5'B 112.6(19)
O3 C5' H5'C 111.7(13)
H5'A C5' H5'C 104.3(18)
H5'B C5' H5'C 108.8(18)
C1 C6 C5 109.85(11)
C1 C6 H6A 109.9(11)
C5 C6 H6A 109.7(11)
C1 C6 H6B 109.9(11)
C5 C6 H6B 109.9(11)
H6A C6 H6B 107.6(15)
O4 C6' H6'A 106.0(14)
O4 C6' H6'B 115(2)
H6'A C6' H6'B 118(2)
O4 C6' H6'C 107.4(19)
H6'A C6' H6'C 107(2)
H6'B C6' H6'C 103(3)
C3' O1 C1 112.47(9)
C2' O2 C2 113.30(9)
C2' O3 C5' 115.84(11)
C3' O4 C6' 115.59(11)

loop_
_geom_bond_atom_site_label_1
_geom_bond_atom_site_label_2
_geom_bond_site_symmetry_2
_geom_bond_distance
_geom_bond_publ_flag
C1 O1 . 1.4390(15) ?
C1 C2 . 1.5087(17) ?
C1 C6 . 1.5116(18) ?
C1 H1 . 1.020(16) ?
C1' C2' . 1.5155(19) ?
C1' H1'A . .96(2) ?
C1' H1'B . .99(2) ?
C1' H1'C . .992(18) ?
C2 O2 . 1.4393(15) ?
C2 C3 . 1.5140(18) ?
C2 H2 . 1.006(16) ?
C2' O3 . 1.4185(16) ?
C2' O2 . 1.4226(15) ?
C2' C3' . 1.5641(17) ?
C3 C4 . 1.5316(19) ?
C3 H3A . .983(18) ?
C3 H3B . .985(18) ?
C3' O4 . 1.4158(16) ?
C3' O1 . 1.4226(15) ?
C3' C4' . 1.5185(18) ?
C4 C5 . 1.524(2) ?
C4 H4A . 1.014(18) ?
C4 H4B . 1.011(18) ?
C4' H4'A . .97(2) ?
C4' H4'B . .991(19) ?
C4' H4'C . .983(18) ?
C5 C6 . 1.5297(19) ?
C5 H5A . 1.002(19) ?
C5 H5B . .993(19) ?
C5' O3 . 1.4243(17) ?
C5' H5'A . .95(2) ?
C5' H5'B . .96(2) ?
C5' H5'C . .97(2) ?
C6 H6A . .972(19) ?
C6 H6B . .977(19) ?
C6' O4 . 1.4243(18) ?
C6' H6'A . .97(3) ?
C6' H6'B . .95(4) ?
C6' H6'C . .94(3) ?

loop_
_geom_torsion_atom_site_label_1
_geom_torsion_atom_site_label_2
_geom_torsion_atom_site_label_3
_geom_torsion_atom_site_label_4
_geom_torsion
O1 C1 C2 O2 59.51(13)
C6 C1 C2 O2 -179.26(10)
O1 C1 C2 C3 179.40(10)
C6 C1 C2 C3 -59.38(14)
O2 C2 C3 C4 177.42(10)
C1 C2 C3 C4 57.31(15)
O3 C2' C3' O4 -171.79(9)
O2 C2' C3' O4 69.28(12)
C1' C2' C3' O4 -49.35(14)
O3 C2' C3' O1 69.12(12)
O2 C2' C3' O1 -49.82(14)
C1' C2' C3' O1 -168.44(11)
O3 C2' C3' C4' -49.07(14)
O2 C2' C3' C4' -168.00(11)
C1' C2' C3' C4' 73.37(15)
C2 C3 C4 C5 -55.43(16)
C3 C4 C5 C6 54.66(17)
O1 C1 C6 C5 178.77(11)
C2 C1 C6 C5 57.40(15)
C4 C5 C6 C1 -54.89(17)
O4 C3' O1 C1 -61.04(12)
C4' C3' O1 C1 176.81(10)
C2' C3' O1 C1 54.17(13)
C2 C1 O1 C3' -59.74(13)
C6 C1 O1 C3' 177.70(10)
O3 C2' O2 C2 -62.00(12)
C1' C2' O2 C2 175.67(10)
C3' C2' O2 C2 52.78(13)
C1 C2 O2 C2' -58.01(13)
C3 C2 O2 C2' -178.91(10)
O2 C2' O3 C5' -61.07(15)
C1' C2' O3 C5' 57.13(16)
C3' C2' O3 C5' 179.76(12)
O1 C3' O4 C6' -56.85(16)
C4' C3' O4 C6' 61.04(16)
C2' C3' O4 C6' -176.01(13)
